data_7122739
loop_
_publ_author_name
'Maeda, Chihiro'
'Ogawa, Kanae'
'Sadanaga, Kosuke'
'Takaishi, Kazuto'
'Ema, Tadashi'

_publ_section_title
;
 Chiroptical and catalytic properties of doubly binaphthyl-strapped chiral
 porphyrins
;
_journal_name_full 'Chemical Communications'
_journal_paper_doi 10.1039/C8CC09114E
_journal_year 2018
_chemical_formula_moiety '2(C108 H98 N4 O8), 3(C H2 Cl2), 4(C2 H3 N), 2(C2 N) '
_chemical_formula_sum 'C115.5 H110 Cl3 N7 O8'
_chemical_formula_weight 1830.45
_space_group_crystal_system orthorhombic
_space_group_IT_number 19
_space_group_name_Hall 'P 2ac 2ab'
_space_group_name_H-M_alt 'P 21 21 21'
_symmetry_space_group_name_Hall 'P 2ac 2ab'
_symmetry_space_group_name_H-M 'P 21 21 21'
_atom_sites_solution_hydrogens mixed
_audit_block_doi 10.5517/ccdc.csd.cc20w3hj
_audit_creation_method SHELXL-2014/7
_audit_update_record
;
2018-10-13 deposited with the CCDC.
2018-12-12 downloaded from the CCDC.
;
_cell_angle_alpha 90
_cell_angle_beta 90
_cell_angle_gamma 90
_cell_formula_units_Z 4
_cell_length_a 17.656(7)
_cell_length_b 24.127(9)
_cell_length_c 24.239(9)
_cell_measurement_reflns_used 2084
_cell_measurement_temperature 93(2)
_cell_measurement_theta_max 68.0
_cell_measurement_theta_min 31.3
_cell_volume 10325(7)
_computing_structure_refinement 'SHELXL-2014/7 (Sheldrick, 2014)'
_diffrn_ambient_temperature 93(2)
_diffrn_detector_area_resol_mean 5.8140
_diffrn_measured_fraction_theta_full 0.994
_diffrn_measured_fraction_theta_max 0.994
_diffrn_measurement_device_type 'Rigaku XtaLAB P200'
_diffrn_measurement_method \w
_diffrn_radiation_type CuK\a
_diffrn_radiation_wavelength 1.54187
_diffrn_reflns_av_R_equivalents 0.0935
_diffrn_reflns_av_unetI/netI 0.0633
_diffrn_reflns_Laue_measured_fraction_full 0.994
_diffrn_reflns_Laue_measured_fraction_max 0.994
_diffrn_reflns_limit_h_max 19
_diffrn_reflns_limit_h_min -20
_diffrn_reflns_limit_k_max 28
_diffrn_reflns_limit_k_min -28
_diffrn_reflns_limit_l_max 23
_diffrn_reflns_limit_l_min -28
_diffrn_reflns_number 65158
_diffrn_reflns_point_group_measured_fraction_full 0.992
_diffrn_reflns_point_group_measured_fraction_max 0.992
_diffrn_reflns_theta_full 65.989
_diffrn_reflns_theta_max 65.989
_diffrn_reflns_theta_min 6.594
_diffrn_source 'fine-focus sealed tube'
_exptl_absorpt_coefficient_mu 1.271
_exptl_absorpt_correction_T_max 1.000
_exptl_absorpt_correction_T_min 0.822
_exptl_absorpt_correction_type multi-scan
_exptl_absorpt_process_details 'REQAB (Rigaku, 1998)'
_exptl_crystal_colour violet
_exptl_crystal_density_diffrn 1.177
_exptl_crystal_description prism
_exptl_crystal_F_000 3868
_exptl_crystal_size_max 0.070
_exptl_crystal_size_mid 0.060
_exptl_crystal_size_min 0.020
_refine_diff_density_max 0.472
_refine_diff_density_min -0.316
_refine_diff_density_rms 0.063
_refine_ls_abs_structure_details
;
 Flack x determined using 3189 quotients [(I+)-(I-)]/[(I+)+(I-)]
 (Parsons, Flack and Wagner, Acta Cryst. B69 (2013) 249-259).
;
_refine_ls_abs_structure_Flack 0.133(14)
_refine_ls_extinction_method none
_refine_ls_goodness_of_fit_ref 1.077
_refine_ls_hydrogen_treatment mixed
_refine_ls_matrix_type full
_refine_ls_number_parameters 1299
_refine_ls_number_reflns 17869
_refine_ls_number_restraints 375
_refine_ls_restrained_S_all 1.088
_refine_ls_R_factor_all 0.1650
_refine_ls_R_factor_gt 0.0970
_refine_ls_shift/su_max 0.002
_refine_ls_shift/su_mean 0.000
_refine_ls_structure_factor_coef Fsqd
_refine_ls_weighting_details 'w=1/[\s^2^(Fo^2^)+(0.1571P)^2^+5.3434P] where P=(Fo^2^+2Fc^2^)/3'
_refine_ls_weighting_scheme calc
_refine_ls_wR_factor_gt 0.2552
_refine_ls_wR_factor_ref 0.3130
_reflns_Friedel_coverage 0.838
_reflns_Friedel_fraction_full 0.990
_reflns_Friedel_fraction_max 0.990
_reflns_number_gt 9895
_reflns_number_total 17869
_reflns_threshold_expression 'I > 2\s(I)'
_cod_data_source_file c8cc09114e2.cif
_cod_data_source_block 160219c5
_cod_depositor_comments
;
The following automatic conversions were performed:

'_exptl_absorpt_correction_type' value 'Multi-scan' changed to
'multi-scan' according to
/home/data/users/saulius/crontab/automatic-downloads/rss-feeds/RSC/lib/dictionaries/cif_core.dic
dictionary named 'cif_core.dic' version 2.4.2 from 2011-04-26.

Automatic conversion script
Id: cif_fix_values 4973 2017-02-22 13:04:09Z antanas 
;
_cod_original_formula_sum 'C115.50 H110 Cl3 N7 O8'
_cod_database_code 7122739
_shelx_shelxl_version_number 2014/7
_shelx_space_group_comment
;
The symmetry employed for this shelxl refinement is uniquely defined
by the following loop, which should always be used as a source of
symmetry information in preference to the above space-group names.
They are only intended as comments.
;
_shelx_estimated_absorpt_t_min 0.916
_shelx_estimated_absorpt_t_max 0.975

loop_
_space_group_symop_operation_xyz
'x, y, z'
'-x+1/2, -y, z+1/2'
'x+1/2, -y+1/2, -z'
'-x, y+1/2, -z+1/2'

loop_
_atom_site_label
_atom_site_type_symbol
_atom_site_fract_x
_atom_site_fract_y
_atom_site_fract_z
_atom_site_U_iso_or_equiv
_atom_site_adp_type
_atom_site_occupancy
_atom_site_site_symmetry_order
_atom_site_calc_flag
_atom_site_refinement_flags_posn
_atom_site_refinement_flags_adp
_atom_site_refinement_flags_occupancy
_atom_site_disorder_assembly
_atom_site_disorder_group
C1 C 0.2772(5) 0.6776(3) 0.1917(4) 0.058(2) Uani 1 1 d . . . . .
C2 C 0.3051(6) 0.7328(3) 0.2074(4) 0.066(2) Uani 1 1 d . . . . .
H1 H 0.3139 0.7633 0.1834 0.079 Uiso 1 1 calc R U . . .
C3 C 0.3157(5) 0.7320(3) 0.2614(4) 0.066(2) Uani 1 1 d . . . . .
H2 H 0.3343 0.7615 0.2834 0.079 Uiso 1 1 calc R U . . .
C4 C 0.2934(6) 0.6771(3) 0.2808(4) 0.064(2) Uani 1 1 d . . . . .
N1 N 0.2724(4) 0.6448(2) 0.2372(3) 0.0554(16) Uani 1 1 d . . . . .
C5 C 0.2957(7) 0.6610(3) 0.3363(4) 0.072(3) Uani 1 1 d . . . . .
C6 C 0.2719(6) 0.6105(3) 0.3576(4) 0.069(2) Uani 1 1 d . . . . .
C7 C 0.2626(7) 0.5962(4) 0.4138(4) 0.087(3) Uani 1 1 d . . . . .
H3 H 0.2758 0.6189 0.4443 0.104 Uiso 1 1 calc R U . . .
C8 C 0.2326(6) 0.5460(4) 0.4172(4) 0.076(3) Uani 1 1 d . . . . .
H4 H 0.2193 0.5275 0.4504 0.091 Uiso 1 1 calc R U . . .
C9 C 0.2233(6) 0.5240(3) 0.3627(4) 0.065(2) Uani 1 1 d . . . . .
N2 N 0.2458(4) 0.5657(2) 0.3276(3) 0.0534(16) Uani 1 1 d . . . . .
H109 H 0.2439 0.5640 0.2913 0.064 Uiso 1 1 calc R U . . .
C10 C 0.1977(5) 0.4713(3) 0.3473(4) 0.058(2) Uani 1 1 d . . . . .
C11 C 0.1990(4) 0.4520(3) 0.2930(4) 0.0520(19) Uani 1 1 d . . . . .
C12 C 0.1790(5) 0.3963(3) 0.2770(4) 0.063(2) Uani 1 1 d . . . . .
H5 H 0.1634 0.3673 0.3009 0.075 Uiso 1 1 calc R U . . .
C13 C 0.1864(6) 0.3934(3) 0.2223(4) 0.067(2) Uani 1 1 d . . . . .
H6 H 0.1792 0.3613 0.2001 0.080 Uiso 1 1 calc R U . . .
C14 C 0.2076(5) 0.4482(3) 0.2030(3) 0.0541(19) Uani 1 1 d . . . . .
N3 N 0.2172(4) 0.4833(2) 0.2475(3) 0.0539(16) Uani 1 1 d . . . . .
C15 C 0.2135(5) 0.4630(3) 0.1478(4) 0.060(2) Uani 1 1 d . . . . .
C16 C 0.2235(6) 0.5163(3) 0.1264(4) 0.062(2) Uani 1 1 d . . . . .
C17 C 0.2210(7) 0.5322(4) 0.0698(4) 0.080(3) Uani 1 1 d . . . . .
H7 H 0.2130 0.5082 0.0393 0.096 Uiso 1 1 calc R U . . .
C18 C 0.2320(7) 0.5876(4) 0.0674(4) 0.082(3) Uani 1 1 d . . . . .
H8 H 0.2334 0.6092 0.0346 0.098 Uiso 1 1 calc R U . . .
C19 C 0.2412(5) 0.6082(3) 0.1220(3) 0.062(2) Uani 1 1 d . . . . .
N4 N 0.2349(4) 0.5632(2) 0.1566(3) 0.0602(18) Uani 1 1 d . . . . .
H110 H 0.2379 0.5645 0.1928 0.072 Uiso 1 1 calc R U . . .
C20 C 0.2611(6) 0.6619(3) 0.1371(4) 0.063(2) Uani 1 1 d . . . . .
C21 C 0.3314(8) 0.7006(4) 0.3783(4) 0.082(3) Uani 1 1 d . . . . .
C22 C 0.4011(7) 0.6864(5) 0.4009(4) 0.082(3) Uani 1 1 d . . . . .
H9 H 0.4260 0.6532 0.3903 0.099 Uiso 1 1 calc R U . . .
C23 C 0.4337(8) 0.7220(5) 0.4394(5) 0.091(4) Uani 1 1 d . . . . .
C24 C 0.3960(12) 0.7717(6) 0.4519(6) 0.114(6) Uani 1 1 d . . . . .
H10 H 0.4196 0.7972 0.4764 0.137 Uiso 1 1 calc R U . . .
C25 C 0.3287(12) 0.7845(5) 0.4310(6) 0.111(5) Uani 1 1 d . . . . .
H11 H 0.3039 0.8175 0.4425 0.133 Uiso 1 1 calc R U . . .
C26 C 0.2939(9) 0.7499(4) 0.3920(5) 0.098(4) Uani 1 1 d . . . . .
H12 H 0.2468 0.7595 0.3756 0.118 Uiso 1 1 calc R U . . .
C27 C 0.1676(6) 0.4350(3) 0.3925(4) 0.061(2) Uani 1 1 d . . . . .
C28 C 0.2065(6) 0.3869(3) 0.4068(4) 0.072(3) Uani 1 1 d . . . . .
H13 H 0.2519 0.3763 0.3886 0.087 Uiso 1 1 calc R U . . .
C29 C 0.1750(7) 0.3547(4) 0.4496(4) 0.073(3) Uani 1 1 d . . . . .
H14 H 0.1993 0.3212 0.4600 0.088 Uiso 1 1 calc R U . . .
C30 C 0.1105(7) 0.3704(4) 0.4767(5) 0.080(3) Uani 1 1 d . . . . .
H15 H 0.0920 0.3487 0.5064 0.096 Uiso 1 1 calc R U . . .
C31 C 0.0732(7) 0.4162(4) 0.4614(5) 0.080(3) Uani 1 1 d . . . . .
C32 C 0.1036(6) 0.4503(4) 0.4183(4) 0.071(3) Uani 1 1 d . . . . .
H16 H 0.0785 0.4836 0.4080 0.085 Uiso 1 1 calc R U . . .
C33 C 0.2109(7) 0.4156(4) 0.1068(4) 0.074(3) Uani 1 1 d . . . . .
C34 C 0.2764(8) 0.3930(4) 0.0899(4) 0.082(3) Uani 1 1 d . . . . .
H17 H 0.3226 0.4096 0.1016 0.099 Uiso 1 1 calc R U . . .
C35 C 0.2797(9) 0.3468(4) 0.0564(4) 0.088(3) Uani 1 1 d . . . . .
C36 C 0.2131(10) 0.3242(4) 0.0376(4) 0.093(4) Uani 1 1 d . . . . .
H18 H 0.2141 0.2931 0.0136 0.112 Uiso 1 1 calc R U . . .
C37 C 0.1452(9) 0.3465(5) 0.0535(5) 0.094(4) Uani 1 1 d . . . . .
H19 H 0.0993 0.3303 0.0410 0.112 Uiso 1 1 calc R U . . .
C38 C 0.1431(8) 0.3933(5) 0.0883(5) 0.094(3) Uani 1 1 d . . . . .
H20 H 0.0961 0.4092 0.0988 0.112 Uiso 1 1 calc R U . . .
C39 C 0.2673(7) 0.7059(3) 0.0932(4) 0.073(3) Uani 1 1 d . . . . .
C40 C 0.3349(8) 0.7284(4) 0.0774(5) 0.087(3) Uani 1 1 d . . . . .
H21 H 0.3808 0.7151 0.0931 0.104 Uiso 1 1 calc R U . . .
C41 C 0.3368(10) 0.7717(4) 0.0377(5) 0.096(4) Uani 1 1 d . . . . .
H22 H 0.3840 0.7868 0.0263 0.115 Uiso 1 1 calc R U . . .
C42 C 0.2703(13) 0.7921(4) 0.0155(5) 0.110(5) Uani 1 1 d . . . . .
H23 H 0.2711 0.8215 -0.0105 0.132 Uiso 1 1 calc R U . . .
C43 C 0.2040(10) 0.7692(5) 0.0316(6) 0.106(4) Uani 1 1 d . . . . .
C44 C 0.2002(9) 0.7244(4) 0.0690(4) 0.092(4) Uani 1 1 d . . . . .
H24 H 0.1531 0.7073 0.0775 0.110 Uiso 1 1 calc R U . . .
O1 O 0.5000(7) 0.7117(5) 0.4645(4) 0.116(3) Uani 1 1 d . . . . .
C45 C 0.5339(10) 0.6631(8) 0.4548(8) 0.134(5) Uani 1 1 d . U . . .
H49 H 0.5475 0.6604 0.4153 0.161 Uiso 1 1 calc R U . . .
H50 H 0.4986 0.6324 0.4636 0.161 Uiso 1 1 calc R U . . .
C46 C 0.6058(14) 0.6578(9) 0.4904(9) 0.173(7) Uani 1 1 d . U . . .
H51 H 0.6519 0.6659 0.4686 0.207 Uiso 1 1 calc R U . . .
H52 H 0.6039 0.6829 0.5226 0.207 Uiso 1 1 calc R U . . .
C47 C 0.6041(18) 0.6038(12) 0.5064(12) 0.210(8) Uani 1 1 d . U . . .
H53 H 0.5524 0.5966 0.5206 0.251 Uiso 1 1 calc R U . . .
H54 H 0.6389 0.6004 0.5383 0.251 Uiso 1 1 calc R U . . .
C48 C 0.6229(15) 0.5574(10) 0.4678(10) 0.179(7) Uani 1 1 d . U . . .
H55 H 0.6767 0.5610 0.4569 0.214 Uiso 1 1 calc R U . . .
H56 H 0.5920 0.5619 0.4340 0.214 Uiso 1 1 calc R U . . .
C49 C 0.6099(16) 0.4957(10) 0.4911(9) 0.176(7) Uani 1 1 d . U . . .
H57 H 0.6313 0.4929 0.5287 0.212 Uiso 1 1 calc R U . . .
H58 H 0.5549 0.4881 0.4935 0.212 Uiso 1 1 calc R U . . .
C50 C 0.6453(10) 0.4546(6) 0.4559(6) 0.119(4) Uani 1 1 d . U . . .
H59 H 0.7003 0.4623 0.4527 0.143 Uiso 1 1 calc R U . . .
H60 H 0.6388 0.4172 0.4719 0.143 Uiso 1 1 calc R U . . .
O2 O 0.6109(5) 0.4570(4) 0.4028(4) 0.103(2) Uani 1 1 d . . . . .
C73 C 0.5065(8) 0.3197(5) 0.2082(10) 0.129(6) Uani 1 1 d . . . . .
H61 H 0.5515 0.3390 0.2231 0.154 Uiso 1 1 calc R U . . .
H62 H 0.5197 0.2800 0.2044 0.154 Uiso 1 1 calc R U . . .
C75 C 0.4231(9) 0.3171(5) 0.1227(7) 0.112(5) Uani 1 1 d . . . . .
H63 H 0.4292 0.2763 0.1221 0.134 Uiso 1 1 calc R U . . .
H64 H 0.3767 0.3255 0.1441 0.134 Uiso 1 1 calc R U . . .
C77 C 0.0713(13) 0.7820(8) 0.0310(8) 0.142(6) Uani 1 1 d . . . . .
H65 H 0.0637 0.7413 0.0330 0.170 Uiso 1 1 calc R U . . .
H66 H 0.0317 0.7972 0.0064 0.170 Uiso 1 1 calc R U . . .
C78 C 0.0599(9) 0.8069(6) 0.0902(8) 0.123(5) Uani 1 1 d . . . . .
H67 H 0.1076 0.8026 0.1113 0.148 Uiso 1 1 calc R U . . .
H68 H 0.0497 0.8471 0.0867 0.148 Uiso 1 1 calc R U . . .
C79 C -0.0005(8) 0.7819(6) 0.1207(8) 0.111(5) Uani 1 1 d . . . . .
H69 H 0.0096 0.7417 0.1242 0.134 Uiso 1 1 calc R U . . .
H70 H -0.0482 0.7863 0.0998 0.134 Uiso 1 1 calc R U . . .
C124 C -0.149(2) 0.6480(18) 0.4213(15) 0.159(13) Uani 0.567(18) 1 d D U P A 1
H85 H -0.1936 0.6279 0.4073 0.191 Uiso 0.567(18) 1 calc R U P A 1
H86 H -0.1669 0.6774 0.4466 0.191 Uiso 0.567(18) 1 calc R U P A 1
C125 C -0.097(3) 0.6060(18) 0.4552(17) 0.183(11) Uani 0.567(18) 1 d D U P A 1
H87 H -0.0841 0.5762 0.4288 0.220 Uiso 0.567(18) 1 calc R U P A 1
H88 H -0.0498 0.6263 0.4628 0.220 Uiso 0.567(18) 1 calc R U P A 1
C126 C -0.117(2) 0.5768(16) 0.5083(15) 0.183(11) Uani 0.567(18) 1 d D U P A 1
H89 H -0.0708 0.5675 0.5293 0.219 Uiso 0.567(18) 1 calc R U P A 1
H90 H -0.1501 0.6004 0.5316 0.219 Uiso 0.567(18) 1 calc R U P A 1
C127 C -0.157(2) 0.5262(14) 0.4914(16) 0.164(10) Uani 0.567(18) 1 d D U P A 1
H91 H -0.1718 0.5289 0.4521 0.196 Uiso 0.567(18) 1 calc R U P A 1
H92 H -0.2042 0.5220 0.5135 0.196 Uiso 0.567(18) 1 calc R U P A 1
C129 C -0.0377(17) 0.4699(13) 0.4652(13) 0.122(10) Uani 0.567(18) 1 d D U P A 1
H93 H -0.0521 0.4591 0.4272 0.146 Uiso 0.567(18) 1 calc R U P A 1
H94 H -0.0098 0.5054 0.4635 0.146 Uiso 0.567(18) 1 calc R U P A 1
C128 C -0.1066(18) 0.4760(14) 0.5001(13) 0.149(10) Uani 0.567(18) 1 d D U P A 1
H95 H -0.0900 0.4761 0.5391 0.179 Uiso 0.567(18) 1 calc R U P A 1
H96 H -0.1380 0.4424 0.4947 0.179 Uiso 0.567(18) 1 calc R U P A 1
C109 C -0.0431(13) 1.1142(8) 0.5742(13) 0.110(8) Uani 0.5 1 d D U P B 3
H122 H -0.0080 1.1108 0.6059 0.132 Uiso 0.5 1 calc R U P B 3
H123 H -0.0124 1.1142 0.5400 0.132 Uiso 0.5 1 calc R U P B 3
Cl1 Cl -0.0918(5) 1.1766(3) 0.5791(3) 0.124(2) Uani 0.5 1 d D U P B 3
Cl2 Cl -0.1050(4) 1.0565(3) 0.5734(3) 0.0963(18) Uani 0.5 1 d D U P B 3
C51 C 0.6463(7) 0.4341(4) 0.3591(6) 0.085(3) Uani 1 1 d . . . . .
C52 C 0.7086(7) 0.3944(5) 0.3635(7) 0.101(4) Uani 1 1 d . . . . .
H25 H 0.7259 0.3828 0.3989 0.121 Uiso 1 1 calc R U . . .
C53 C 0.7406(8) 0.3746(4) 0.3188(7) 0.096(4) Uani 1 1 d . . . . .
H26 H 0.7790 0.3474 0.3234 0.115 Uiso 1 1 calc R U . . .
C54 C 0.7227(7) 0.3905(4) 0.2657(7) 0.090(3) Uani 1 1 d . . . . .
C55 C 0.7611(8) 0.3730(5) 0.2195(8) 0.108(4) Uani 1 1 d . . . . .
H27 H 0.8027 0.3484 0.2240 0.130 Uiso 1 1 calc R U . . .
C56 C 0.7419(8) 0.3892(5) 0.1681(8) 0.111(4) Uani 1 1 d . . . . .
H28 H 0.7708 0.3771 0.1373 0.134 Uiso 1 1 calc R U . . .
C57 C 0.6757(8) 0.4261(5) 0.1598(7) 0.107(4) Uani 1 1 d . . . . .
H29 H 0.6585 0.4362 0.1240 0.129 Uiso 1 1 calc R U . . .
C58 C 0.6414(6) 0.4443(4) 0.2060(6) 0.084(3) Uani 1 1 d . . . . .
H30 H 0.6008 0.4697 0.2012 0.101 Uiso 1 1 calc R U . . .
C59 C 0.6593(6) 0.4300(4) 0.2593(6) 0.082(3) Uani 1 1 d . . . . .
C60 C 0.6237(5) 0.4499(4) 0.3059(5) 0.070(3) Uani 1 1 d . . . . .
C61 C 0.5566(5) 0.4876(3) 0.2983(5) 0.067(2) Uani 1 1 d . . . . .
C62 C 0.4881(5) 0.4670(4) 0.2879(5) 0.072(3) Uani 1 1 d . . . . .
C63 C 0.4240(5) 0.5014(4) 0.2779(5) 0.075(3) Uani 1 1 d . . . . .
H31 H 0.3753 0.4857 0.2721 0.090 Uiso 1 1 calc R U . . .
C64 C 0.4343(6) 0.5580(4) 0.2767(4) 0.073(3) Uani 1 1 d . . . . .
H32 H 0.3920 0.5814 0.2699 0.088 Uiso 1 1 calc R U . . .
C65 C 0.5061(6) 0.5821(4) 0.2855(4) 0.067(2) Uani 1 1 d . . . . .
C66 C 0.5189(6) 0.6389(4) 0.2821(4) 0.071(3) Uani 1 1 d . . . . .
H33 H 0.4773 0.6627 0.2746 0.085 Uiso 1 1 calc R U . . .
C67 C 0.5879(7) 0.6613(4) 0.2890(5) 0.083(3) Uani 1 1 d . . . . .
H34 H 0.5950 0.7000 0.2842 0.099 Uiso 1 1 calc R U . . .
C68 C 0.6494(7) 0.6275(4) 0.3034(6) 0.091(3) Uani 1 1 d . . . . .
H35 H 0.6976 0.6434 0.3103 0.109 Uiso 1 1 calc R U . . .
C69 C 0.6396(6) 0.5713(4) 0.3073(6) 0.088(3) Uani 1 1 d . . . . .
H36 H 0.6818 0.5487 0.3167 0.105 Uiso 1 1 calc R U . . .
C70 C 0.5693(5) 0.5462(3) 0.2979(4) 0.061(2) Uani 1 1 d . . . . .
O3 O 0.4817(4) 0.4103(2) 0.2889(4) 0.088(2) Uani 1 1 d . . . . .
C71 C 0.4181(5) 0.3839(4) 0.2615(6) 0.087(3) Uani 1 1 d . . . . .
H71 H 0.4059 0.4032 0.2266 0.104 Uiso 1 1 calc R U . . .
H72 H 0.3727 0.3844 0.2855 0.104 Uiso 1 1 calc R U . . .
C72 C 0.4428(7) 0.3247(4) 0.2501(7) 0.102(4) Uani 1 1 d . . . . .
H73 H 0.4594 0.3076 0.2852 0.122 Uiso 1 1 calc R U . . .
H74 H 0.3986 0.3034 0.2365 0.122 Uiso 1 1 calc R U . . .
C74 C 0.4905(8) 0.3421(6) 0.1527(7) 0.111(5) Uani 1 1 d . . . . .
H75 H 0.5361 0.3367 0.1295 0.134 Uiso 1 1 calc R U . . .
H76 H 0.4820 0.3825 0.1561 0.134 Uiso 1 1 calc R U . . .
C76 C 0.4114(12) 0.3369(6) 0.0641(7) 0.126(5) Uani 1 1 d . . . . .
H77 H 0.4141 0.3779 0.0638 0.151 Uiso 1 1 calc R U . . .
H78 H 0.4538 0.3229 0.0412 0.151 Uiso 1 1 calc R U . . .
O4 O 0.3434(8) 0.3209(4) 0.0394(4) 0.127(4) Uani 1 1 d . . . . .
O5 O 0.1414(9) 0.7923(4) 0.0078(5) 0.135(4) Uani 1 1 d . . . . .
C80 C -0.0109(7) 0.8065(5) 0.1784(9) 0.121(6) Uani 1 1 d . . . . .
H79 H -0.0218 0.8466 0.1744 0.146 Uiso 1 1 calc R U . . .
H80 H -0.0558 0.7891 0.1956 0.146 Uiso 1 1 calc R U . . .
C81 C 0.0542(7) 0.8000(5) 0.2162(7) 0.111(5) Uani 1 1 d . . . . .
H81 H 0.0416 0.8179 0.2518 0.133 Uiso 1 1 calc R U . . .
H82 H 0.0983 0.8197 0.2004 0.133 Uiso 1 1 calc R U . . .
C82 C 0.0760(7) 0.7409(5) 0.2271(6) 0.101(4) Uani 1 1 d . . . . .
H83 H 0.0863 0.7213 0.1919 0.122 Uiso 1 1 calc R U . . .
H84 H 0.1221 0.7392 0.2503 0.122 Uiso 1 1 calc R U . . .
O6 O 0.0131(4) 0.7159(3) 0.2551(4) 0.089(2) Uani 1 1 d . . . . .
C112 C -0.0166(13) 0.0568(9) 0.3811(8) 0.187(9) Uani 1 1 d D U . . .
H115 H 0.0220 0.0277 0.3838 0.280 Uiso 1 1 calc R U . . .
H116 H -0.0197 0.0698 0.3428 0.280 Uiso 1 1 calc R U . . .
H117 H -0.0658 0.0419 0.3924 0.280 Uiso 1 1 calc R U . . .
C113 C 0.0052(11) 0.1057(8) 0.4191(7) 0.140(6) Uani 1 1 d D U . . .
N6 N 0.0281(11) 0.1360(7) 0.4529(8) 0.168(6) Uani 1 1 d D U . . .
C83 C 0.0088(6) 0.6594(4) 0.2607(5) 0.082(3) Uani 1 1 d . . . . .
C84 C 0.0744(6) 0.6245(4) 0.2553(6) 0.093(4) Uani 1 1 d . . . . .
H37 H 0.1228 0.6397 0.2475 0.112 Uiso 1 1 calc R U . . .
C85 C 0.0647(6) 0.5697(4) 0.2618(6) 0.088(3) Uani 1 1 d . . . . .
H38 H 0.1074 0.5461 0.2577 0.105 Uiso 1 1 calc R U . . .
C86 C -0.0062(6) 0.5454(4) 0.2745(5) 0.085(3) Uani 1 1 d . . . . .
C87 C -0.0150(7) 0.4876(4) 0.2805(6) 0.091(4) Uani 1 1 d . . . . .
H39 H 0.0275 0.4639 0.2756 0.109 Uiso 1 1 calc R U . . .
C88 C -0.0864(7) 0.4646(4) 0.2938(7) 0.118(5) Uani 1 1 d . . . . .
H40 H -0.0916 0.4259 0.2997 0.142 Uiso 1 1 calc R U . . .
C89 C -0.1486(7) 0.4991(4) 0.2981(7) 0.107(5) Uani 1 1 d . . . . .
H41 H -0.1970 0.4839 0.3061 0.128 Uiso 1 1 calc R U . . .
C90 C -0.1410(6) 0.5560(4) 0.2907(6) 0.090(4) Uani 1 1 d . . . . .
H42 H -0.1845 0.5791 0.2928 0.108 Uiso 1 1 calc R U . . .
C91 C -0.0703(5) 0.5797(4) 0.2804(5) 0.077(3) Uani 1 1 d . . . . .
C119 C -0.0614(5) 0.6385(3) 0.2719(5) 0.069(3) Uani 1 1 d . . . . .
C93 C -0.1261(5) 0.6779(3) 0.2766(5) 0.069(3) Uani 1 1 d . . . . .
C94 C -0.1628(5) 0.6972(3) 0.2298(5) 0.069(3) Uani 1 1 d . . . . .
C95 C -0.1418(6) 0.6814(4) 0.1755(5) 0.079(3) Uani 1 1 d . . . . .
H43 H -0.1008 0.6565 0.1704 0.095 Uiso 1 1 calc R U . . .
C96 C -0.1792(8) 0.7012(5) 0.1302(6) 0.102(4) Uani 1 1 d . . . . .
H44 H -0.1638 0.6894 0.0946 0.122 Uiso 1 1 calc R U . . .
C97 C -0.2379(10) 0.7372(7) 0.1350(7) 0.127(5) Uani 1 1 d . . . . .
H45 H -0.2640 0.7495 0.1030 0.152 Uiso 1 1 calc R U . . .
C98 C -0.2594(8) 0.7556(5) 0.1858(7) 0.104(4) Uani 1 1 d . . . . .
H46 H -0.2995 0.7817 0.1885 0.125 Uiso 1 1 calc R U . . .
C99 C -0.2229(6) 0.7364(3) 0.2356(5) 0.081(3) Uani 1 1 d . . . . .
C100 C -0.2425(6) 0.7535(4) 0.2878(6) 0.083(3) Uani 1 1 d . . . . .
H47 H -0.2812 0.7805 0.2915 0.100 Uiso 1 1 calc R U . . .
C101 C -0.2096(7) 0.7338(5) 0.3343(6) 0.091(4) Uani 1 1 d . . . . .
H121 H -0.212(4) 0.761(3) 0.364(3) 0.05(2) Uiso 1 1 d . . . . .
C102 C -0.1503(7) 0.6950(4) 0.3282(5) 0.088(3) Uani 1 1 d . . . . .
O7 O -0.1077(6) 0.6756(5) 0.3722(4) 0.133(4) Uani 1 1 d D . . . .
O8 O 0.0088(6) 0.4278(4) 0.4897(4) 0.111(3) Uani 1 1 d D . . . .
C134 C -0.0825(18) 0.4771(13) 0.4383(14) 0.109(9) Uani 0.433(18) 1 d D U P A 2
H97 H -0.1071 0.4402 0.4397 0.131 Uiso 0.433(18) 1 calc R U P A 2
H98 H -0.0545 0.4799 0.4031 0.131 Uiso 0.433(18) 1 calc R U P A 2
C133 C -0.1453(19) 0.5238(12) 0.4406(16) 0.123(9) Uani 0.433(18) 1 d D U P A 2
H99 H -0.1846 0.5161 0.4125 0.147 Uiso 0.433(18) 1 calc R U P A 2
H100 H -0.1698 0.5236 0.4773 0.147 Uiso 0.433(18) 1 calc R U P A 2
C131 C -0.173(2) 0.6269(10) 0.4285(17) 0.106(9) Uani 0.433(18) 1 d D U P A 2
H101 H -0.2077 0.6205 0.3972 0.127 Uiso 0.433(18) 1 calc R U P A 2
H102 H -0.2029 0.6261 0.4629 0.127 Uiso 0.433(18) 1 calc R U P A 2
C132 C -0.111(2) 0.5787(12) 0.4301(15) 0.121(9) Uani 0.433(18) 1 d D U P A 2
H103 H -0.0840 0.5778 0.3945 0.145 Uiso 0.433(18) 1 calc R U P A 2
H104 H -0.0740 0.5869 0.4595 0.145 Uiso 0.433(18) 1 calc R U P A 2
C130 C -0.136(2) 0.6829(10) 0.4225(10) 0.106(9) Uani 0.433(18) 1 d D U P A 2
H105 H -0.1739 0.7133 0.4236 0.127 Uiso 0.433(18) 1 calc R U P A 2
H106 H -0.0965 0.6893 0.4505 0.127 Uiso 0.433(18) 1 calc R U P A 2
C135 C -0.028(2) 0.4825(12) 0.4856(15) 0.103(11) Uani 0.433(18) 1 d D U P A 2
H107 H 0.0096 0.5119 0.4782 0.124 Uiso 0.433(18) 1 calc R U P A 2
H108 H -0.0554 0.4915 0.5202 0.124 Uiso 0.433(18) 1 calc R U P A 2
Cl3 Cl 0.0875(8) 0.6990(8) 0.3968(8) 0.231(7) Uani 0.5 1 d D U P . .
Cl4 Cl 0.0780(11) 0.8056(10) 0.3672(6) 0.277(9) Uani 0.5 1 d D U P . .
C136 C 0.019(2) 0.7508(14) 0.386(3) 0.257(19) Uani 0.5 1 d D U P . .
H113 H -0.0168 0.7408 0.3566 0.309 Uiso 0.5 1 calc R U P . .
H114 H -0.0093 0.7591 0.4206 0.309 Uiso 0.5 1 calc R U P . .
N7 N 0.0268(13) 1.3890(7) 0.6295(8) 0.211(10) Uani 1 1 d D U . . .
C138 C 0.0523(17) 1.4353(8) 0.6260(17) 0.253(14) Uani 1 1 d D U . . .
C137 C 0.0386(10) 1.4991(6) 0.6231(6) 0.123(5) Uani 1 1 d D U . . .
H118 H 0.0356 1.5107 0.5844 0.184 Uiso 1 1 calc R U . . .
H119 H 0.0805 1.5184 0.6413 0.184 Uiso 1 1 calc R U . . .
H120 H -0.0091 1.5081 0.6418 0.184 Uiso 1 1 calc R U . . .
C139 C 0.6909(18) 0.5785(16) 0.1163(12) 0.281(13) Uani 1 1 d D U . . .
N8 N 0.6701(19) 0.5917(14) 0.1619(11) 0.322(15) Uani 1 1 d D U . . .
C140 C 0.750(2) 0.5691(12) 0.0710(13) 0.298(16) Uani 1 1 d D U . . .
Cl5 Cl -0.0765(9) 0.9625(10) 0.5168(7) 0.274(10) Uani 0.5 1 d . . P C 4
C141 C -0.071(3) 1.001(2) 0.584(3) 0.22(3) Uani 0.5 1 d . . P C 4
H124 H -0.1041 0.9840 0.6123 0.270 Uiso 0.5 1 calc R U P C 4
H125 H -0.0186 1.0025 0.5981 0.270 Uiso 0.5 1 calc R U P C 4
Cl6 Cl -0.099(3) 1.060(2) 0.570(2) 0.49(3) Uiso 0.5 1 d . . P C 4

loop_
_atom_site_aniso_label
_atom_site_aniso_U_11
_atom_site_aniso_U_22
_atom_site_aniso_U_33
_atom_site_aniso_U_23
_atom_site_aniso_U_13
_atom_site_aniso_U_12
C1 0.077(6) 0.032(4) 0.064(5) -0.002(4) 0.012(4) 0.005(4)
C2 0.092(7) 0.030(4) 0.075(7) 0.002(4) 0.029(5) -0.003(4)
C3 0.082(6) 0.039(4) 0.076(7) -0.011(4) 0.017(5) -0.005(4)
C4 0.084(6) 0.040(4) 0.069(6) -0.002(4) 0.011(5) 0.003(4)
N1 0.071(4) 0.032(3) 0.063(4) 0.004(3) 0.008(3) 0.001(3)
C5 0.117(8) 0.037(4) 0.061(6) -0.004(4) 0.016(5) -0.012(5)
C6 0.096(7) 0.044(4) 0.066(5) -0.003(4) -0.003(5) -0.022(5)
C7 0.142(10) 0.058(6) 0.060(6) 0.002(4) 0.006(6) -0.038(6)
C8 0.103(8) 0.065(6) 0.058(5) 0.010(4) -0.003(5) -0.020(5)
C9 0.086(7) 0.045(4) 0.064(5) 0.010(4) -0.011(5) -0.006(5)
N2 0.071(4) 0.036(3) 0.054(4) 0.002(3) -0.003(3) -0.009(3)
C10 0.067(5) 0.040(4) 0.068(6) 0.012(4) -0.013(4) -0.008(4)
C11 0.050(4) 0.038(4) 0.068(5) 0.008(4) -0.012(4) -0.003(3)
C12 0.082(6) 0.037(4) 0.070(6) 0.006(4) -0.013(5) -0.003(4)
C13 0.095(7) 0.032(4) 0.074(6) 0.004(4) -0.014(5) -0.002(4)
C14 0.061(5) 0.038(4) 0.063(5) 0.002(4) -0.007(4) 0.004(4)
N3 0.060(4) 0.037(3) 0.065(4) 0.006(3) -0.009(3) 0.001(3)
C15 0.068(6) 0.042(4) 0.071(6) -0.004(4) -0.002(4) -0.001(4)
C16 0.082(6) 0.044(4) 0.061(5) -0.007(4) 0.003(5) 0.001(4)
C17 0.124(9) 0.051(5) 0.065(6) -0.013(4) 0.014(6) -0.005(5)
C18 0.128(9) 0.051(5) 0.067(6) 0.007(4) 0.016(6) -0.007(6)
C19 0.082(6) 0.043(4) 0.062(5) 0.000(4) 0.010(5) 0.006(4)
N4 0.092(5) 0.035(3) 0.053(4) -0.004(3) 0.011(4) 0.000(3)
C20 0.086(6) 0.037(4) 0.066(5) 0.004(4) 0.016(5) 0.005(4)
C21 0.138(10) 0.052(5) 0.056(5) -0.005(4) 0.016(6) -0.042(6)
C22 0.106(9) 0.073(6) 0.068(6) 0.002(5) 0.004(6) -0.042(6)
C23 0.114(10) 0.093(9) 0.067(6) -0.002(6) 0.003(7) -0.054(8)
C24 0.179(15) 0.077(9) 0.086(9) -0.032(7) 0.047(10) -0.066(10)
C25 0.181(16) 0.062(7) 0.090(9) -0.012(6) 0.024(10) -0.028(9)
C26 0.165(12) 0.050(5) 0.080(7) -0.019(5) 0.027(7) -0.027(7)
C27 0.078(6) 0.046(5) 0.059(5) 0.008(4) -0.019(5) -0.011(4)
C28 0.095(7) 0.047(5) 0.075(6) 0.010(4) -0.026(5) -0.016(5)
C29 0.105(8) 0.044(5) 0.072(6) 0.012(4) -0.031(6) -0.012(5)
C30 0.097(8) 0.067(7) 0.076(7) 0.012(5) -0.010(6) -0.017(6)
C31 0.099(8) 0.067(6) 0.075(7) 0.016(5) -0.009(6) -0.014(6)
C32 0.082(7) 0.056(5) 0.076(6) 0.014(5) 0.000(5) -0.009(5)
C33 0.114(9) 0.044(5) 0.064(6) -0.001(4) -0.009(6) -0.014(6)
C34 0.122(9) 0.046(5) 0.079(6) -0.007(5) 0.002(6) 0.009(6)
C35 0.146(11) 0.053(5) 0.064(6) -0.014(5) 0.012(7) 0.010(7)
C36 0.178(14) 0.047(5) 0.055(6) 0.000(4) -0.018(8) -0.009(8)
C37 0.133(11) 0.062(6) 0.085(8) -0.015(6) -0.034(7) -0.014(7)
C38 0.113(9) 0.075(7) 0.093(8) -0.008(6) -0.026(7) -0.004(7)
C39 0.111(8) 0.041(4) 0.068(6) -0.004(4) 0.015(6) 0.006(5)
C40 0.130(10) 0.045(5) 0.084(7) -0.001(5) 0.037(7) 0.007(6)
C41 0.168(13) 0.046(6) 0.073(7) -0.008(5) 0.042(8) -0.011(7)
C42 0.211(17) 0.042(6) 0.076(7) -0.006(5) 0.025(10) 0.004(9)
C43 0.153(13) 0.068(7) 0.095(9) 0.012(7) 0.002(9) 0.005(9)
C44 0.153(12) 0.054(5) 0.067(6) 0.011(5) 0.013(7) 0.012(7)
O1 0.134(8) 0.126(8) 0.088(6) -0.018(5) 0.008(6) -0.074(7)
C45 0.128(11) 0.144(12) 0.129(11) -0.028(10) -0.027(9) -0.027(10)
C46 0.198(13) 0.160(13) 0.161(13) -0.009(11) -0.040(12) -0.031(12)
C47 0.226(15) 0.201(15) 0.202(15) -0.002(14) -0.047(13) -0.011(15)
C48 0.193(14) 0.179(14) 0.165(13) 0.008(12) -0.011(12) -0.033(13)
C49 0.211(14) 0.182(14) 0.136(12) 0.013(11) -0.015(12) 0.002(13)
C50 0.147(11) 0.109(9) 0.102(9) 0.021(8) -0.006(9) 0.003(9)
O2 0.098(6) 0.104(6) 0.106(6) 0.014(5) -0.002(5) 0.000(5)
C73 0.087(9) 0.066(7) 0.23(2) -0.036(10) 0.002(12) 0.003(6)
C75 0.125(11) 0.074(7) 0.137(13) -0.032(8) 0.025(9) 0.014(8)
C77 0.160(17) 0.123(13) 0.142(16) 0.049(12) -0.032(14) 0.009(12)
C78 0.116(11) 0.083(9) 0.171(16) 0.033(10) -0.022(10) 0.020(8)
C79 0.082(8) 0.078(8) 0.174(15) 0.037(9) -0.028(9) 0.002(7)
C124 0.19(2) 0.15(2) 0.131(19) -0.040(18) -0.028(17) -0.003(19)
C125 0.208(19) 0.178(19) 0.164(18) 0.008(16) -0.016(16) -0.010(17)
C126 0.193(18) 0.186(18) 0.169(17) 0.015(16) 0.024(15) 0.005(16)
C127 0.169(17) 0.186(18) 0.136(16) 0.008(15) 0.041(14) 0.001(15)
C129 0.137(18) 0.143(18) 0.086(17) 0.008(14) 0.004(15) -0.024(16)
C128 0.159(17) 0.179(17) 0.109(14) 0.015(14) 0.012(13) -0.018(15)
C109 0.101(14) 0.106(15) 0.122(16) 0.004(14) 0.001(13) 0.021(13)
Cl1 0.126(5) 0.103(5) 0.143(6) 0.031(4) 0.037(5) 0.034(4)
Cl2 0.093(4) 0.088(4) 0.108(4) 0.003(3) -0.012(3) 0.015(3)
C51 0.084(7) 0.059(6) 0.111(9) 0.023(6) -0.011(7) 0.001(5)
C52 0.085(8) 0.065(7) 0.152(12) 0.048(8) 0.001(8) -0.011(6)
C53 0.107(9) 0.045(6) 0.136(11) 0.008(7) 0.012(9) -0.012(5)
C54 0.084(7) 0.042(5) 0.145(11) -0.001(6) -0.003(8) -0.005(5)
C55 0.081(8) 0.063(7) 0.181(15) -0.009(9) 0.013(10) 0.005(6)
C56 0.108(10) 0.070(7) 0.156(13) -0.012(8) 0.034(10) 0.019(7)
C57 0.097(9) 0.088(8) 0.137(11) -0.028(8) 0.009(8) -0.002(7)
C58 0.076(7) 0.061(6) 0.115(10) -0.022(6) 0.018(7) -0.003(5)
C59 0.080(7) 0.043(5) 0.122(10) 0.000(6) -0.014(7) -0.009(5)
C60 0.056(5) 0.043(5) 0.110(8) 0.000(5) -0.001(5) -0.011(4)
C61 0.054(5) 0.043(4) 0.104(7) 0.011(5) 0.005(5) 0.000(4)
C62 0.060(6) 0.049(5) 0.108(8) 0.010(5) -0.001(5) -0.006(4)
C63 0.058(6) 0.058(5) 0.108(8) -0.007(5) 0.000(5) -0.003(4)
C64 0.073(6) 0.060(5) 0.086(7) 0.000(5) 0.004(5) 0.014(5)
C65 0.074(6) 0.049(5) 0.079(6) -0.001(4) 0.014(5) 0.001(4)
C66 0.086(7) 0.042(4) 0.085(7) 0.007(4) 0.011(5) 0.005(5)
C67 0.100(8) 0.032(4) 0.116(9) 0.010(5) 0.009(7) 0.000(5)
C68 0.100(8) 0.041(5) 0.131(10) 0.007(5) 0.003(7) -0.009(5)
C69 0.076(7) 0.050(5) 0.136(10) 0.015(6) -0.001(6) -0.006(5)
C70 0.057(5) 0.045(4) 0.083(6) 0.008(4) 0.009(4) -0.005(4)
O3 0.077(4) 0.039(3) 0.148(7) -0.002(4) -0.019(4) -0.011(3)
C71 0.047(5) 0.064(6) 0.149(10) -0.012(6) -0.012(6) -0.014(4)
C72 0.085(8) 0.055(6) 0.165(13) -0.011(7) -0.030(9) -0.010(5)
C74 0.091(9) 0.089(9) 0.154(14) -0.036(9) 0.037(9) -0.007(7)
C76 0.166(16) 0.095(10) 0.116(12) -0.030(9) 0.047(11) 0.037(10)
O4 0.190(11) 0.091(6) 0.100(7) -0.047(5) 0.023(7) 0.012(7)
O5 0.173(11) 0.114(8) 0.117(8) 0.043(6) -0.007(8) 0.023(8)
C80 0.077(8) 0.052(6) 0.24(2) 0.028(9) 0.009(10) 0.009(6)
C81 0.079(8) 0.064(7) 0.190(15) 0.002(8) 0.025(9) -0.013(6)
C82 0.083(8) 0.075(7) 0.146(11) -0.006(7) 0.006(8) 0.002(6)
O6 0.056(4) 0.059(4) 0.153(7) -0.002(4) 0.009(4) -0.007(3)
C112 0.182(18) 0.24(2) 0.142(15) 0.027(16) -0.032(13) -0.063(17)
C113 0.147(13) 0.146(14) 0.128(13) 0.031(11) 0.026(11) 0.005(12)
N6 0.176(15) 0.135(12) 0.193(17) -0.004(11) 0.039(13) -0.008(11)
C83 0.080(7) 0.057(6) 0.111(9) -0.015(6) -0.013(6) 0.007(5)
C84 0.071(7) 0.067(6) 0.142(11) -0.010(7) -0.019(7) 0.008(5)
C85 0.063(6) 0.065(6) 0.136(10) -0.018(6) -0.023(6) 0.017(5)
C86 0.066(6) 0.052(5) 0.137(10) -0.024(6) -0.026(6) 0.013(5)
C87 0.083(8) 0.054(6) 0.136(10) -0.019(6) -0.018(7) 0.021(5)
C88 0.090(9) 0.037(5) 0.228(17) -0.030(7) -0.021(9) 0.005(5)
C89 0.073(7) 0.051(6) 0.197(14) -0.030(7) -0.005(8) 0.004(5)
C90 0.065(6) 0.044(5) 0.162(11) -0.023(6) 0.002(6) -0.001(4)
C91 0.066(6) 0.046(5) 0.118(8) -0.025(5) -0.016(5) 0.013(4)
C119 0.059(5) 0.045(5) 0.102(8) -0.015(5) -0.012(5) -0.002(4)
C93 0.065(6) 0.035(4) 0.106(8) -0.019(5) -0.001(5) -0.003(4)
C94 0.066(6) 0.035(4) 0.105(8) 0.001(5) -0.005(6) -0.002(4)
C95 0.073(6) 0.064(6) 0.100(8) -0.005(6) 0.008(6) 0.003(5)
C96 0.115(10) 0.087(8) 0.103(9) 0.025(7) 0.014(8) 0.022(8)
C97 0.145(13) 0.113(11) 0.121(12) 0.039(9) 0.017(10) 0.030(10)
C98 0.105(9) 0.060(6) 0.147(12) 0.025(7) 0.007(9) 0.024(6)
C99 0.083(7) 0.033(4) 0.128(9) 0.003(5) 0.017(7) 0.001(4)
C100 0.055(6) 0.039(5) 0.156(11) -0.022(6) 0.002(7) 0.001(4)
C101 0.082(8) 0.061(6) 0.130(10) -0.049(7) -0.004(7) -0.002(6)
C102 0.101(8) 0.060(6) 0.104(9) -0.038(6) -0.009(7) 0.002(6)
O7 0.147(8) 0.144(9) 0.108(7) -0.051(7) -0.037(7) 0.044(7)
O8 0.114(7) 0.102(6) 0.118(7) 0.030(5) 0.030(6) 0.000(5)
C134 0.110(16) 0.098(14) 0.120(16) 0.014(13) -0.008(13) 0.016(13)
C133 0.143(17) 0.118(15) 0.107(16) 0.017(13) -0.009(14) 0.028(14)
C131 0.160(18) 0.075(14) 0.082(14) 0.004(12) -0.014(14) 0.013(13)
C132 0.170(18) 0.096(14) 0.098(15) 0.010(13) -0.023(14) 0.030(14)
C130 0.166(19) 0.066(13) 0.086(16) -0.031(12) -0.026(14) 0.024(14)
C135 0.111(18) 0.114(18) 0.086(18) 0.012(15) 0.011(14) 0.037(15)
Cl3 0.145(9) 0.285(17) 0.263(15) -0.023(13) -0.034(9) -0.025(10)
Cl4 0.276(17) 0.39(2) 0.163(10) 0.004(13) 0.018(11) -0.161(17)
C136 0.24(3) 0.28(3) 0.25(3) -0.02(2) 0.00(2) -0.05(2)
N7 0.28(2) 0.23(2) 0.126(11) 0.011(14) 0.014(13) 0.127(18)
C138 0.24(2) 0.31(3) 0.21(2) 0.00(2) -0.020(17) 0.04(2)
C137 0.147(12) 0.137(12) 0.084(8) -0.018(8) -0.021(8) 0.002(10)
C139 0.32(2) 0.27(2) 0.26(2) -0.100(19) 0.057(19) -0.04(2)
N8 0.40(3) 0.34(3) 0.23(2) -0.11(2) 0.15(2) -0.06(3)
C140 0.41(3) 0.20(2) 0.28(3) -0.11(2) 0.13(3) -0.04(3)
Cl5 0.189(13) 0.43(3) 0.200(13) -0.045(17) -0.054(11) 0.070(16)
C141 0.16(4) 0.21(5) 0.31(7) -0.09(5) -0.02(4) 0.08(4)

loop_
_atom_type_symbol
_atom_type_description
_atom_type_scat_dispersion_real
_atom_type_scat_dispersion_imag
_atom_type_scat_source
C C 0.0181 0.0091 'International Tables Vol C Tables 4.2.6.8 and 6.1.1.4'
H H 0.0000 0.0000 'International Tables Vol C Tables 4.2.6.8 and 6.1.1.4'
Cl Cl 0.3639 0.7018 'International Tables Vol C Tables 4.2.6.8 and 6.1.1.4'
N N 0.0311 0.0180 'International Tables Vol C Tables 4.2.6.8 and 6.1.1.4'
O O 0.0492 0.0322 'International Tables Vol C Tables 4.2.6.8 and 6.1.1.4'

loop_
_geom_angle_atom_site_label_1
_geom_angle_atom_site_label_2
_geom_angle_atom_site_label_3
_geom_angle
N1 C1 C20 126.6(7)
N1 C1 C2 109.7(7)
C20 C1 C2 123.7(7)
C3 C2 C1 106.8(7)
C3 C2 H1 126.6
C1 C2 H1 126.6
C2 C3 C4 107.2(8)
C2 C3 H2 126.4
C4 C3 H2 126.4
N1 C4 C5 126.5(7)
N1 C4 C3 109.9(8)
C5 C4 C3 123.6(8)
C1 N1 C4 106.3(6)
C6 C5 C4 126.3(8)
C6 C5 C21 115.1(8)
C4 C5 C21 118.5(8)
N2 C6 C5 126.2(8)
N2 C6 C7 106.1(7)
C5 C6 C7 127.4(8)
C8 C7 C6 109.2(8)
C8 C7 H3 125.4
C6 C7 H3 125.4
C7 C8 C9 109.2(8)
C7 C8 H4 125.4
C9 C8 H4 125.4
N2 C9 C10 126.3(8)
N2 C9 C8 105.5(7)
C10 C9 C8 128.2(8)
C9 N2 C6 110.0(7)
C9 N2 H109 125.0
C6 N2 H109 125.0
C11 C10 C9 123.2(8)
C11 C10 C27 119.9(7)
C9 C10 C27 116.8(8)
N3 C11 C10 125.3(7)
N3 C11 C12 110.6(7)
C10 C11 C12 124.1(7)
C13 C12 C11 107.1(8)
C13 C12 H5 126.5
C11 C12 H5 126.5
C12 C13 C14 107.3(8)
C12 C13 H6 126.4
C14 C13 H6 126.4
N3 C14 C15 125.8(7)
N3 C14 C13 109.7(7)
C15 C14 C13 124.4(8)
C11 N3 C14 105.2(6)
C14 C15 C16 127.2(8)
C14 C15 C33 115.7(7)
C16 C15 C33 117.1(8)
N4 C16 C15 125.7(8)
N4 C16 C17 107.3(7)
C15 C16 C17 127.0(8)
C18 C17 C16 107.7(8)
C18 C17 H7 126.2
C16 C17 H7 126.2
C17 C18 C19 108.8(8)
C17 C18 H8 125.6
C19 C18 H8 125.6
N4 C19 C20 126.5(8)
N4 C19 C18 106.3(7)
C20 C19 C18 126.8(8)
C16 N4 C19 109.9(7)
C16 N4 H110 125.1
C19 N4 H110 125.1
C19 C20 C1 123.3(7)
C19 C20 C39 119.2(8)
C1 C20 C39 117.5(7)
C22 C21 C26 122.1(11)
C22 C21 C5 118.3(10)
C26 C21 C5 119.5(12)
C23 C22 C21 118.7(12)
C23 C22 H9 120.7
C21 C22 H9 120.7
O1 C23 C22 123.4(14)
O1 C23 C24 118.2(13)
C22 C23 C24 118.4(15)
C25 C24 C23 122.6(13)
C25 C24 H10 118.7
C23 C24 H10 118.7
C24 C25 C26 120.7(15)
C24 C25 H11 119.6
C26 C25 H11 119.6
C21 C26 C25 117.3(15)
C21 C26 H12 121.3
C25 C26 H12 121.3
C32 C27 C28 121.9(9)
C32 C27 C10 118.5(8)
C28 C27 C10 119.7(9)
C27 C28 C29 116.6(11)
C27 C28 H13 121.7
C29 C28 H13 121.7
C30 C29 C28 121.9(10)
C30 C29 H14 119.1
C28 C29 H14 119.1
C31 C30 C29 120.4(10)
C31 C30 H15 119.8
C29 C30 H15 119.8
C30 C31 O8 116.2(10)
C30 C31 C32 119.5(12)
O8 C31 C32 124.3(10)
C27 C32 C31 119.7(10)
C27 C32 H16 120.1
C31 C32 H16 120.1
C34 C33 C38 119.3(9)
C34 C33 C15 118.6(9)
C38 C33 C15 122.1(11)
C33 C34 C35 122.9(12)
C33 C34 H17 118.6
C35 C34 H17 118.6
O4 C35 C36 115.3(10)
O4 C35 C34 126.1(13)
C36 C35 C34 118.6(13)
C37 C36 C35 120.1(10)
C37 C36 H18 120.0
C35 C36 H18 120.0
C36 C37 C38 120.5(12)
C36 C37 H19 119.8
C38 C37 H19 119.8
C33 C38 C37 118.7(13)
C33 C38 H20 120.6
C37 C38 H20 120.6
C40 C39 C44 119.8(10)
C40 C39 C20 122.7(11)
C44 C39 C20 117.5(10)
C39 C40 C41 120.2(13)
C39 C40 H21 119.9
C41 C40 H21 119.9
C42 C41 C40 120.3(13)
C42 C41 H22 119.9
C40 C41 H22 119.9
C43 C42 C41 118.7(12)
C43 C42 H23 120.7
C41 C42 H23 120.7
C42 C43 O5 114.4(13)
C42 C43 C44 122.6(15)
O5 C43 C44 123.0(15)
C39 C44 C43 118.3(13)
C39 C44 H24 120.9
C43 C44 H24 120.9
C45 O1 C23 118.2(11)
O1 C45 C46 110.1(16)
O1 C45 H49 109.6
C46 C45 H49 109.6
O1 C45 H50 109.6
C46 C45 H50 109.6
H49 C45 H50 108.2
C47 C46 C45 103(2)
C47 C46 H51 111.2
C45 C46 H51 111.2
C47 C46 H52 111.2
C45 C46 H52 111.2
H51 C46 H52 109.1
C46 C47 C48 122(3)
C46 C47 H53 106.8
C48 C47 H53 106.8
C46 C47 H54 106.8
C48 C47 H54 106.8
H53 C47 H54 106.6
C47 C48 C49 116(2)
C47 C48 H55 108.2
C49 C48 H55 108.2
C47 C48 H56 108.2
C49 C48 H56 108.2
H55 C48 H56 107.4
C50 C49 C48 111.3(18)
C50 C49 H57 109.4
C48 C49 H57 109.4
C50 C49 H58 109.4
C48 C49 H58 109.4
H57 C49 H58 108.0
O2 C50 C49 108.6(14)
O2 C50 H59 110.0
C49 C50 H59 110.0
O2 C50 H60 110.0
C49 C50 H60 110.0
H59 C50 H60 108.3
C51 O2 C50 119.6(11)
C74 C73 C72 115.9(12)
C74 C73 H61 108.3
C72 C73 H61 108.3
C74 C73 H62 108.3
C72 C73 H62 108.3
H61 C73 H62 107.4
C76 C75 C74 115.5(15)
C76 C75 H63 108.4
C74 C75 H63 108.4
C76 C75 H64 108.4
C74 C75 H64 108.4
H63 C75 H64 107.5
O5 C77 C78 114.6(16)
O5 C77 H65 108.6
C78 C77 H65 108.6
O5 C77 H66 108.6
C78 C77 H66 108.6
H65 C77 H66 107.6
C79 C78 C77 113.9(16)
C79 C78 H67 108.8
C77 C78 H67 108.8
C79 C78 H68 108.8
C77 C78 H68 108.8
H67 C78 H68 107.7
C78 C79 C80 113.4(13)
C78 C79 H69 108.9
C80 C79 H69 108.9
C78 C79 H70 108.9
C80 C79 H70 108.9
H69 C79 H70 107.7
O7 C124 C125 114(3)
O7 C124 H85 108.8
C125 C124 H85 108.8
O7 C124 H86 108.8
C125 C124 H86 108.8
H85 C124 H86 107.7
C126 C125 C124 127(4)
C126 C125 H87 105.5
C124 C125 H87 105.5
C126 C125 H88 105.5
C124 C125 H88 105.5
H87 C125 H88 106.0
C127 C126 C125 105(3)
C127 C126 H89 110.7
C125 C126 H89 110.7
C127 C126 H90 110.7
C125 C126 H90 110.7
H89 C126 H90 108.8
C126 C127 C128 110(3)
C126 C127 H91 109.7
C128 C127 H91 109.7
C126 C127 H92 109.7
C128 C127 H92 109.7
H91 C127 H92 108.2
O8 C129 C128 108(2)
O8 C129 H93 110.2
C128 C129 H93 110.2
O8 C129 H94 110.2
C128 C129 H94 110.2
H93 C129 H94 108.5
C129 C128 C127 119(3)
C129 C128 H95 107.6
C127 C128 H95 107.6
C129 C128 H96 107.6
C127 C128 H96 107.6
H95 C128 H96 107.0
Cl1 C109 Cl2 112.1(12)
Cl1 C109 H122 109.2
Cl2 C109 H122 109.2
Cl1 C109 H123 109.2
Cl2 C109 H123 109.2
H122 C109 H123 107.9
O2 C51 C60 118.5(10)
O2 C51 C52 124.0(12)
C60 C51 C52 117.4(13)
C53 C52 C51 120.1(13)
C53 C52 H25 120.0
C51 C52 H25 120.0
C52 C53 C54 124.8(13)
C52 C53 H26 117.6
C54 C53 H26 117.6
C55 C54 C53 124.1(13)
C55 C54 C59 119.1(13)
C53 C54 C59 116.8(13)
C56 C55 C54 122.6(13)
C56 C55 H27 118.7
C54 C55 H27 118.7
C55 C56 C57 119.8(13)
C55 C56 H28 120.1
C57 C56 H28 120.1
C58 C57 C56 116.0(15)
C58 C57 H29 122.0
C56 C57 H29 122.0
C57 C58 C59 126.6(12)
C57 C58 H30 116.7
C59 C58 H30 116.7
C58 C59 C60 125.3(10)
C58 C59 C54 115.8(12)
C60 C59 C54 119.0(12)
C59 C60 C51 121.8(10)
C59 C60 C61 118.0(10)
C51 C60 C61 120.1(10)
C62 C61 C70 120.6(8)
C62 C61 C60 120.8(8)
C70 C61 C60 118.3(8)
C61 C62 O3 116.4(8)
C61 C62 C63 122.4(8)
O3 C62 C63 121.2(8)
C64 C63 C62 118.5(9)
C64 C63 H31 120.8
C62 C63 H31 120.8
C63 C64 C65 121.6(9)
C63 C64 H32 119.2
C65 C64 H32 119.2
C66 C65 C64 122.9(9)
C66 C65 C70 118.5(9)
C64 C65 C70 118.6(8)
C67 C66 C65 122.5(9)
C67 C66 H33 118.8
C65 C66 H33 118.8
C66 C67 C68 119.9(8)
C66 C67 H34 120.0
C68 C67 H34 120.0
C69 C68 C67 119.7(11)
C69 C68 H35 120.1
C67 C68 H35 120.1
C68 C69 C70 121.9(10)
C68 C69 H36 119.1
C70 C69 H36 119.1
C69 C70 C61 124.4(8)
C69 C70 C65 117.4(8)
C61 C70 C65 118.2(8)
C62 O3 C71 119.6(8)
O3 C71 C72 105.9(8)
O3 C71 H71 110.6
C72 C71 H71 110.6
O3 C71 H72 110.6
C72 C71 H72 110.6
H71 C71 H72 108.7
C73 C72 C71 114.1(10)
C73 C72 H73 108.7
C71 C72 H73 108.7
C73 C72 H74 108.7
C71 C72 H74 108.7
H73 C72 H74 107.6
C73 C74 C75 116.1(13)
C73 C74 H75 108.3
C75 C74 H75 108.3
C73 C74 H76 108.3
C75 C74 H76 108.3
H75 C74 H76 107.4
O4 C76 C75 115.6(15)
O4 C76 H77 108.4
C75 C76 H77 108.4
O4 C76 H78 108.4
C75 C76 H78 108.4
H77 C76 H78 107.4
C35 O4 C76 117.1(9)
C43 O5 C77 118.7(12)
C81 C80 C79 115.6(11)
C81 C80 H79 108.4
C79 C80 H79 108.4
C81 C80 H80 108.4
C79 C80 H80 108.4
H79 C80 H80 107.4
C80 C81 C82 114.2(11)
C80 C81 H81 108.7
C82 C81 H81 108.7
C80 C81 H82 108.7
C82 C81 H82 108.7
H81 C81 H82 107.6
O6 C82 C81 106.5(9)
O6 C82 H83 110.4
C81 C82 H83 110.4
O6 C82 H84 110.4
C81 C82 H84 110.4
H83 C82 H84 108.6
C83 O6 C82 120.5(8)
C113 C112 H115 109.5
C113 C112 H116 109.5
H115 C112 H116 109.5
C113 C112 H117 109.5
H115 C112 H117 109.5
H116 C112 H117 109.5
N6 C113 C112 169(2)
C119 C83 O6 116.0(9)
C119 C83 C84 122.1(9)
O6 C83 C84 121.9(10)
C85 C84 C83 117.7(11)
C85 C84 H37 121.2
C83 C84 H37 121.2
C84 C85 C86 123.1(10)
C84 C85 H38 118.5
C86 C85 H38 118.5
C91 C86 C87 118.8(10)
C91 C86 C85 119.3(9)
C87 C86 C85 122.0(9)
C86 C87 C88 120.6(9)
C86 C87 H39 119.7
C88 C87 H39 119.7
C89 C88 C87 119.3(10)
C89 C88 H40 120.3
C87 C88 H40 120.3
C88 C89 C90 120.6(11)
C88 C89 H41 119.7
C90 C89 H41 119.7
C89 C90 C91 120.9(10)
C89 C90 H42 119.5
C91 C90 H42 119.5
C90 C91 C86 119.8(9)
C90 C91 C119 121.8(8)
C86 C91 C119 118.3(10)
C83 C119 C91 119.5(9)
C83 C119 C93 118.3(8)
C91 C119 C93 122.2(8)
C102 C93 C94 119.6(9)
C102 C93 C119 119.8(10)
C94 C93 C119 120.6(9)
C93 C94 C95 123.2(9)
C93 C94 C99 119.2(10)
C95 C94 C99 117.6(10)
C96 C95 C94 121.7(10)
C96 C95 H43 119.2
C94 C95 H43 119.2
C97 C96 C95 121.6(13)
C97 C96 H44 119.2
C95 C96 H44 119.2
C96 C97 C98 119.8(14)
C96 C97 H45 120.1
C98 C97 H45 120.1
C97 C98 C99 121.8(12)
C97 C98 H46 119.1
C99 C98 H46 119.1
C100 C99 C94 118.4(11)
C100 C99 C98 124.1(10)
C94 C99 C98 117.4(11)
C101 C100 C99 123.6(10)
C101 C100 H47 118.2
C99 C100 H47 118.2
C100 C101 C102 117.6(12)
C100 C101 H121 111(5)
C102 C101 H121 124(5)
C93 C102 O7 115.3(10)
C93 C102 C101 121.5(12)
O7 C102 C101 123.0(11)
C130 O7 C102 117.0(18)
C102 O7 C124 119.0(18)
C31 O8 C129 114.6(14)
C31 O8 C135 121.4(19)
C135 C134 C133 111(2)
C135 C134 H97 109.4
C133 C134 H97 109.4
C135 C134 H98 109.4
C133 C134 H98 109.4
H97 C134 H98 108.0
C132 C133 C134 110(3)
C132 C133 H99 109.6
C134 C133 H99 109.6
C132 C133 H100 109.6
C134 C133 H100 109.6
H99 C133 H100 108.1
C130 C131 C132 112(3)
C130 C131 H101 109.3
C132 C131 H101 109.3
C130 C131 H102 109.3
C132 C131 H102 109.3
H101 C131 H102 108.0
C133 C132 C131 113(3)
C133 C132 H103 109.1
C131 C132 H103 109.1
C133 C132 H104 109.1
C131 C132 H104 109.1
H103 C132 H104 107.8
O7 C130 C131 98(2)
O7 C130 H105 112.2
C131 C130 H105 112.2
O7 C130 H106 112.2
C131 C130 H106 112.2
H105 C130 H106 109.8
O8 C135 C134 105(2)
O8 C135 H107 110.8
C134 C135 H107 110.8
O8 C135 H108 110.8
C134 C135 H108 110.8
H107 C135 H108 108.8
Cl4 C136 Cl3 100(2)
Cl4 C136 H113 111.8
Cl3 C136 H113 111.8
Cl4 C136 H114 111.8
Cl3 C136 H114 111.8
H113 C136 H114 109.5
N7 C138 C137 149(3)
C138 C137 H118 109.5
C138 C137 H119 109.5
H118 C137 H119 109.5
C138 C137 H120 109.5
H118 C137 H120 109.5
H119 C137 H120 109.5
N8 C139 C140 154(3)
Cl6 C141 Cl5 104(5)
Cl6 C141 H124 110.9
Cl5 C141 H124 110.9
Cl6 C141 H125 110.9
Cl5 C141 H125 110.9
H124 C141 H125 108.9

loop_
_geom_bond_atom_site_label_1
_geom_bond_atom_site_label_2
_geom_bond_distance
C1 N1 1.358(10)
C1 C20 1.405(13)
C1 C2 1.472(11)
C2 C3 1.321(14)
C2 H1 0.9500
C3 C4 1.460(12)
C3 H2 0.9500
C4 N1 1.364(11)
C4 C5 1.400(13)
C5 C6 1.388(12)
C5 C21 1.532(14)
C6 N2 1.382(10)
C6 C7 1.416(13)
C7 C8 1.324(13)
C7 H3 0.9500
C8 C9 1.432(13)
C8 H4 0.9500
C9 N2 1.376(10)
C9 C10 1.400(12)
N2 H109 0.8800
C10 C11 1.397(12)
C10 C27 1.499(12)
C11 N3 1.374(10)
C11 C12 1.443(11)
C12 C13 1.334(13)
C12 H5 0.9500
C13 C14 1.452(11)
C13 H6 0.9500
C14 N3 1.382(10)
C14 C15 1.389(12)
C15 C16 1.397(12)
C15 C33 1.516(13)
C16 N4 1.363(10)
C16 C17 1.425(13)
C17 C18 1.351(13)
C17 H7 0.9500
C18 C19 1.423(13)
C18 H8 0.9500
C19 N4 1.377(11)
C19 C20 1.392(12)
N4 H110 0.8800
C20 C39 1.506(13)
C21 C22 1.390(17)
C21 C26 1.402(17)
C22 C23 1.391(16)
C22 H9 0.9500
C23 O1 1.342(17)
C23 C24 1.41(2)
C24 C25 1.33(2)
C24 H10 0.9500
C25 C26 1.403(19)
C25 H11 0.9500
C26 H12 0.9500
C27 C32 1.344(14)
C27 C28 1.392(13)
C28 C29 1.411(14)
C28 H13 0.9500
C29 C30 1.368(16)
C29 H14 0.9500
C30 C31 1.338(15)
C30 H15 0.9500
C31 O8 1.357(14)
C31 C32 1.434(14)
C32 H16 0.9500
C33 C34 1.341(16)
C33 C38 1.388(16)
C34 C35 1.383(14)
C34 H17 0.9500
C35 O4 1.351(16)
C35 C36 1.374(18)
C36 C37 1.369(19)
C36 H18 0.9500
C37 C38 1.408(16)
C37 H19 0.9500
C38 H20 0.9500
C39 C40 1.367(16)
C39 C44 1.395(17)
C40 C41 1.422(16)
C40 H21 0.9500
C41 C42 1.38(2)
C41 H22 0.9500
C42 C43 1.35(2)
C42 H23 0.9500
C43 O5 1.365(18)
C43 C44 1.413(16)
C44 H24 0.9500
O1 C45 1.34(2)
C45 C46 1.54(3)
C45 H49 0.9900
C45 H50 0.9900
C46 C47 1.36(3)
C46 H51 0.9900
C46 H52 0.9900
C47 C48 1.50(3)
C47 H53 0.9900
C47 H54 0.9900
C48 C49 1.61(3)
C48 H55 0.9900
C48 H56 0.9900
C49 C50 1.45(3)
C49 H57 0.9900
C49 H58 0.9900
C50 O2 1.424(17)
C50 H59 0.9900
C50 H60 0.9900
O2 C51 1.350(15)
C73 C74 1.48(2)
C73 C72 1.52(2)
C73 H61 0.9900
C73 H62 0.9900
C75 C76 1.51(2)
C75 C74 1.52(2)
C75 H63 0.9900
C75 H64 0.9900
C77 O5 1.38(2)
C77 C78 1.57(2)
C77 H65 0.9900
C77 H66 0.9900
C78 C79 1.43(2)
C78 H67 0.9900
C78 H68 0.9900
C79 C80 1.53(2)
C79 H69 0.9900
C79 H70 0.9900
C124 O7 1.54(3)
C124 C125 1.59(3)
C124 H85 0.9900
C124 H86 0.9900
C125 C126 1.51(3)
C125 H87 0.9900
C125 H88 0.9900
C126 C127 1.47(3)
C126 H89 0.9900
C126 H90 0.9900
C127 C128 1.52(2)
C127 H91 0.9900
C127 H92 0.9900
C129 O8 1.44(2)
C129 C128 1.49(2)
C129 H93 0.9900
C129 H94 0.9900
C128 H95 0.9900
C128 H96 0.9900
C109 Cl1 1.738(19)
C109 Cl2 1.77(2)
C109 H122 0.9900
C109 H123 0.9900
C51 C60 1.404(16)
C51 C52 1.463(17)
C52 C53 1.312(18)
C52 H25 0.9500
C53 C54 1.381(18)
C53 H26 0.9500
C54 C55 1.374(19)
C54 C59 1.478(15)
C55 C56 1.35(2)
C55 H27 0.9500
C56 C57 1.482(19)
C56 H28 0.9500
C57 C58 1.347(17)
C57 H29 0.9500
C58 C59 1.375(17)
C58 H30 0.9500
C59 C60 1.379(16)
C60 C61 1.504(13)
C61 C62 1.331(13)
C61 C70 1.432(12)
C62 O3 1.373(11)
C62 C63 1.425(13)
C63 C64 1.378(13)
C63 H31 0.9500
C64 C65 1.411(14)
C64 H32 0.9500
C65 C66 1.391(12)
C65 C70 1.444(13)
C66 C67 1.343(15)
C66 H33 0.9500
C67 C68 1.402(16)
C67 H34 0.9500
C68 C69 1.369(13)
C68 H35 0.9500
C69 C70 1.401(14)
C69 H36 0.9500
O3 C71 1.453(11)
C71 C72 1.518(14)
C71 H71 0.9900
C71 H72 0.9900
C72 H73 0.9900
C72 H74 0.9900
C74 H75 0.9900
C74 H76 0.9900
C76 O4 1.40(2)
C76 H77 0.9900
C76 H78 0.9900
C80 C81 1.48(2)
C80 H79 0.9900
C80 H80 0.9900
C81 C82 1.501(16)
C81 H81 0.9900
C81 H82 0.9900
C82 O6 1.434(14)
C82 H83 0.9900
C82 H84 0.9900
O6 C83 1.371(12)
C112 C113 1.545(11)
C112 H115 0.9800
C112 H116 0.9800
C112 H117 0.9800
C113 N6 1.170(11)
C83 C119 1.365(15)
C83 C84 1.437(15)
C84 C85 1.343(15)
C84 H37 0.9500
C85 C86 1.416(16)
C85 H38 0.9500
C86 C91 1.410(13)
C86 C87 1.412(14)
C87 C88 1.415(17)
C87 H39 0.9500
C88 C89 1.382(15)
C88 H40 0.9500
C89 C90 1.391(14)
C89 H41 0.9500
C90 C91 1.395(15)
C90 H42 0.9500
C91 C119 1.441(13)
C119 C93 1.490(13)
C93 C102 1.383(16)
C93 C94 1.389(14)
C94 C95 1.420(15)
C94 C99 1.428(13)
C95 C96 1.366(17)
C95 H43 0.9500
C96 C97 1.357(19)
C96 H44 0.9500
C97 C98 1.36(2)
C97 H45 0.9500
C98 C99 1.445(18)
C98 H46 0.9500
C99 C100 1.375(17)
C100 C101 1.353(17)
C100 H47 0.9500
C101 C102 1.412(16)
C101 H121 0.97(8)
C102 O7 1.387(16)
O7 C130 1.33(2)
O8 C135 1.48(2)
C134 C135 1.50(3)
C134 C133 1.58(2)
C134 H97 0.9900
C134 H98 0.9900
C133 C132 1.48(3)
C133 H99 0.9900
C133 H100 0.9900
C131 C130 1.50(3)
C131 C132 1.59(2)
C131 H101 0.9900
C131 H102 0.9900
C132 H103 0.9900
C132 H104 0.9900
C130 H105 0.9900
C130 H106 0.9900
C135 H107 0.9900
C135 H108 0.9900
Cl3 C136 1.75(3)
Cl4 C136 1.75(3)
C136 H113 0.9900
C136 H114 0.9900
N7 C138 1.209(13)
C138 C137 1.558(13)
C137 H118 0.9800
C137 H119 0.9800
C137 H120 0.9800
C139 N8 1.207(13)
C139 C140 1.538(13)
Cl5 C141 1.89(6)
C141 Cl6 1.54(6)
C141 H124 0.9900
C141 H125 0.9900

loop_
_geom_torsion_atom_site_label_1
_geom_torsion_atom_site_label_2
_geom_torsion_atom_site_label_3
_geom_torsion_atom_site_label_4
_geom_torsion
N1 C1 C2 C3 -0.5(11)
C20 C1 C2 C3 -178.4(9)
C1 C2 C3 C4 -1.1(11)
C2 C3 C4 N1 2.4(11)
C2 C3 C4 C5 -179.0(10)
C20 C1 N1 C4 179.8(9)
C2 C1 N1 C4 2.0(10)
C5 C4 N1 C1 178.8(10)
C3 C4 N1 C1 -2.7(10)
N1 C4 C5 C6 -5.0(18)
C3 C4 C5 C6 176.7(10)
N1 C4 C5 C21 171.5(10)
C3 C4 C5 C21 -6.9(16)
C4 C5 C6 N2 4.2(19)
C21 C5 C6 N2 -172.3(10)
C4 C5 C6 C7 -169.4(12)
C21 C5 C6 C7 14.0(18)
N2 C6 C7 C8 -0.2(14)
C5 C6 C7 C8 174.4(12)
C6 C7 C8 C9 2.1(14)
C7 C8 C9 N2 -3.2(13)
C7 C8 C9 C10 176.1(11)
C10 C9 N2 C6 -176.3(10)
C8 C9 N2 C6 3.1(11)
C5 C6 N2 C9 -176.6(11)
C7 C6 N2 C9 -1.8(11)
N2 C9 C10 C11 6.8(15)
C8 C9 C10 C11 -172.4(10)
N2 C9 C10 C27 -173.1(9)
C8 C9 C10 C27 7.7(15)
C9 C10 C11 N3 -7.5(13)
C27 C10 C11 N3 172.4(8)
C9 C10 C11 C12 174.5(9)
C27 C10 C11 C12 -5.5(13)
N3 C11 C12 C13 1.3(10)
C10 C11 C12 C13 179.5(8)
C11 C12 C13 C14 -2.9(11)
C12 C13 C14 N3 3.6(11)
C12 C13 C14 C15 -173.6(9)
C10 C11 N3 C14 -177.2(8)
C12 C11 N3 C14 0.9(9)
C15 C14 N3 C11 174.5(8)
C13 C14 N3 C11 -2.7(9)
N3 C14 C15 C16 -6.1(15)
C13 C14 C15 C16 170.6(9)
N3 C14 C15 C33 172.1(9)
C13 C14 C15 C33 -11.1(13)
C14 C15 C16 N4 5.3(16)
C33 C15 C16 N4 -172.9(9)
C14 C15 C16 C17 -172.3(10)
C33 C15 C16 C17 9.4(15)
N4 C16 C17 C18 0.9(13)
C15 C16 C17 C18 178.9(10)
C16 C17 C18 C19 -0.4(14)
C17 C18 C19 N4 -0.2(13)
C17 C18 C19 C20 173.1(10)
C15 C16 N4 C19 -179.0(9)
C17 C16 N4 C19 -1.0(11)
C20 C19 N4 C16 -172.6(9)
C18 C19 N4 C16 0.8(11)
N4 C19 C20 C1 -0.7(15)
C18 C19 C20 C1 -172.7(10)
N4 C19 C20 C39 178.3(9)
C18 C19 C20 C39 6.3(16)
N1 C1 C20 C19 -3.4(15)
C2 C1 C20 C19 174.1(9)
N1 C1 C20 C39 177.5(9)
C2 C1 C20 C39 -4.9(14)
C6 C5 C21 C22 68.2(13)
C4 C5 C21 C22 -108.6(11)
C6 C5 C21 C26 -112.7(11)
C4 C5 C21 C26 70.5(13)
C26 C21 C22 C23 1.5(15)
C5 C21 C22 C23 -179.5(9)
C21 C22 C23 O1 178.7(9)
C21 C22 C23 C24 -2.6(15)
O1 C23 C24 C25 -177.2(12)
C22 C23 C24 C25 4.0(19)
C23 C24 C25 C26 -4(2)
C22 C21 C26 C25 -1.4(15)
C5 C21 C26 C25 179.5(10)
C24 C25 C26 C21 2.7(19)
C11 C10 C27 C32 -113.8(10)
C9 C10 C27 C32 66.2(11)
C11 C10 C27 C28 66.6(11)
C9 C10 C27 C28 -113.4(10)
C32 C27 C28 C29 0.4(13)
C10 C27 C28 C29 180.0(8)
C27 C28 C29 C30 -1.4(13)
C28 C29 C30 C31 2.8(16)
C29 C30 C31 O8 178.5(10)
C29 C30 C31 C32 -3.1(16)
C28 C27 C32 C31 -0.8(14)
C10 C27 C32 C31 179.6(9)
C30 C31 C32 C27 2.1(15)
O8 C31 C32 C27 -179.5(10)
C14 C15 C33 C34 -93.4(11)
C16 C15 C33 C34 85.1(12)
C14 C15 C33 C38 83.7(12)
C16 C15 C33 C38 -97.9(12)
C38 C33 C34 C35 -2.7(15)
C15 C33 C34 C35 174.4(9)
C33 C34 C35 O4 -177.6(11)
C33 C34 C35 C36 2.7(16)
O4 C35 C36 C37 178.4(11)
C34 C35 C36 C37 -1.9(16)
C35 C36 C37 C38 1.2(17)
C34 C33 C38 C37 1.9(15)
C15 C33 C38 C37 -175.2(10)
C36 C37 C38 C33 -1.2(17)
C19 C20 C39 C40 -110.3(11)
C1 C20 C39 C40 68.8(12)
C19 C20 C39 C44 71.0(12)
C1 C20 C39 C44 -109.9(10)
C44 C39 C40 C41 1.8(14)
C20 C39 C40 C41 -176.9(8)
C39 C40 C41 C42 1.3(15)
C40 C41 C42 C43 -1.2(16)
C41 C42 C43 O5 179.6(11)
C41 C42 C43 C44 -1.9(18)
C40 C39 C44 C43 -4.7(14)
C20 C39 C44 C43 174.1(9)
C42 C43 C44 C39 4.9(18)
O5 C43 C44 C39 -176.7(11)
C22 C23 O1 C45 -4.8(18)
C24 C23 O1 C45 176.5(13)
C23 O1 C45 C46 -176.0(13)
O1 C45 C46 C47 140(2)
C45 C46 C47 C48 74(3)
C46 C47 C48 C49 -174(2)
C47 C48 C49 C50 -167(2)
C48 C49 C50 O2 -62(2)
C49 C50 O2 C51 162.3(14)
O5 C77 C78 C79 -160.7(12)
C77 C78 C79 C80 179.9(11)
O7 C124 C125 C126 173(4)
C124 C125 C126 C127 86(5)
C125 C126 C127 C128 107(4)
O8 C129 C128 C127 166(3)
C126 C127 C128 C129 -67(4)
C50 O2 C51 C60 -162.1(11)
C50 O2 C51 C52 16.5(17)
O2 C51 C52 C53 -179.1(11)
C60 C51 C52 C53 -0.5(16)
C51 C52 C53 C54 3.4(18)
C52 C53 C54 C55 174.3(12)
C52 C53 C54 C59 -4.1(17)
C53 C54 C55 C56 179.8(12)
C59 C54 C55 C56 -1.8(18)
C54 C55 C56 C57 -2(2)
C55 C56 C57 C58 4.5(18)
C56 C57 C58 C59 -3.6(18)
C57 C58 C59 C60 179.2(11)
C57 C58 C59 C54 0.1(16)
C55 C54 C59 C58 2.8(14)
C53 C54 C59 C58 -178.7(10)
C55 C54 C59 C60 -176.4(10)
C53 C54 C59 C60 2.1(14)
C58 C59 C60 C51 -178.6(10)
C54 C59 C60 C51 0.5(14)
C58 C59 C60 C61 4.2(14)
C54 C59 C60 C61 -176.7(8)
O2 C51 C60 C59 177.4(9)
C52 C51 C60 C59 -1.3(14)
O2 C51 C60 C61 -5.5(14)
C52 C51 C60 C61 175.8(8)
C59 C60 C61 C62 81.4(13)
C51 C60 C61 C62 -95.8(13)
C59 C60 C61 C70 -93.3(12)
C51 C60 C61 C70 89.5(12)
C70 C61 C62 O3 179.6(10)
C60 C61 C62 O3 5.0(16)
C70 C61 C62 C63 -2.3(17)
C60 C61 C62 C63 -176.9(11)
C61 C62 C63 C64 2.7(17)
O3 C62 C63 C64 -179.3(10)
C62 C63 C64 C65 -0.3(16)
C63 C64 C65 C66 177.0(10)
C63 C64 C65 C70 -2.3(15)
C64 C65 C66 C67 -178.2(10)
C70 C65 C66 C67 1.1(16)
C65 C66 C67 C68 -3.8(18)
C66 C67 C68 C69 3.5(19)
C67 C68 C69 C70 -1(2)
C68 C69 C70 C61 176.3(12)
C68 C69 C70 C65 -2.0(18)
C62 C61 C70 C69 -178.7(11)
C60 C61 C70 C69 -4.0(17)
C62 C61 C70 C65 -0.4(15)
C60 C61 C70 C65 174.3(9)
C66 C65 C70 C69 1.8(15)
C64 C65 C70 C69 -178.9(10)
C66 C65 C70 C61 -176.7(10)
C64 C65 C70 C61 2.7(14)
C61 C62 O3 C71 -160.3(10)
C63 C62 O3 C71 21.5(16)
C62 O3 C71 C72 157.8(11)
C74 C73 C72 C71 -59.9(16)
O3 C71 C72 C73 -66.9(15)
C72 C73 C74 C75 -58.5(16)
C76 C75 C74 C73 -174.9(12)
C74 C75 C76 O4 -170.4(11)
C36 C35 O4 C76 -170.3(12)
C34 C35 O4 C76 10.0(18)
C75 C76 O4 C35 73.8(15)
C42 C43 O5 C77 -164.2(15)
C44 C43 O5 C77 17(2)
C78 C77 O5 C43 65.8(18)
C78 C79 C80 C81 -62.3(14)
C79 C80 C81 C82 -59.5(16)
C80 C81 C82 O6 -64.4(16)
C81 C82 O6 C83 166.5(11)
C82 O6 C83 C119 -160.5(11)
C82 O6 C83 C84 19.9(17)
C119 C83 C84 C85 0.1(19)
O6 C83 C84 C85 179.6(12)
C83 C84 C85 C86 -1(2)
C84 C85 C86 C91 0.5(19)
C84 C85 C86 C87 179.3(13)
C91 C86 C87 C88 -2(2)
C85 C86 C87 C88 179.3(13)
C86 C87 C88 C89 3(2)
C87 C88 C89 C90 -2(2)
C88 C89 C90 C91 -2(2)
C89 C90 C91 C86 3(2)
C89 C90 C91 C119 179.1(13)
C87 C86 C91 C90 -1.4(18)
C85 C86 C91 C90 177.5(12)
C87 C86 C91 C119 -177.5(11)
C85 C86 C91 C119 1.4(17)
O6 C83 C119 C91 -177.8(10)
C84 C83 C119 C91 1.8(17)
O6 C83 C119 C93 0.5(15)
C84 C83 C119 C93 -179.9(11)
C90 C91 C119 C83 -178.5(11)
C86 C91 C119 C83 -2.5(17)
C90 C91 C119 C93 3.3(18)
C86 C91 C119 C93 179.3(10)
C83 C119 C93 C102 -98.7(13)
C91 C119 C93 C102 79.6(13)
C83 C119 C93 C94 81.9(12)
C91 C119 C93 C94 -99.9(12)
C102 C93 C94 C95 -179.6(9)
C119 C93 C94 C95 -0.2(13)
C102 C93 C94 C99 2.7(13)
C119 C93 C94 C99 -177.9(8)
C93 C94 C95 C96 179.9(10)
C99 C94 C95 C96 -2.4(15)
C94 C95 C96 C97 0(2)
C95 C96 C97 C98 2(2)
C96 C97 C98 C99 -2(2)
C93 C94 C99 C100 -0.3(13)
C95 C94 C99 C100 -178.1(9)
C93 C94 C99 C98 179.8(9)
C95 C94 C99 C98 2.0(13)
C97 C98 C99 C100 -179.8(13)
C97 C98 C99 C94 0.1(18)
C94 C99 C100 C101 -2.2(15)
C98 C99 C100 C101 177.6(11)
C99 C100 C101 C102 2.1(16)
C94 C93 C102 O7 -176.9(10)
C119 C93 C102 O7 3.7(15)
C94 C93 C102 C101 -2.9(15)
C119 C93 C102 C101 177.7(9)
C100 C101 C102 C93 0.5(16)
C100 C101 C102 O7 174.0(11)
C93 C102 O7 C130 -168.6(16)
C101 C102 O7 C130 18(2)
C93 C102 O7 C124 -130(2)
C101 C102 O7 C124 56(2)
C125 C124 O7 C102 155(3)
C30 C31 O8 C129 -167.5(19)
C32 C31 O8 C129 14(2)
C30 C31 O8 C135 166.5(18)
C32 C31 O8 C135 -12(2)
C128 C129 O8 C31 178(2)
C135 C134 C133 C132 68(4)
C134 C133 C132 C131 177(3)
C130 C131 C132 C133 175(3)
C102 O7 C130 C131 96(2)
C132 C131 C130 O7 66(3)
C31 O8 C135 C134 90(3)
C133 C134 C135 O8 161(3)
